data_7018150
loop_
_publ_author_name
'Ren, Yi-Xia'
'Xiao, Shan-Shan'
'Zheng, Xiang-Jun'
'Li, Li-Cun'
'Jin, Lin-Pei'

_publ_section_title
;
 Self-assembly, crystal structures, and properties of
 metal-2-sulfoterephthalate frameworks based on [M(4)(\m(3)-OH)(2)](6+)
 clusters (M = Co, Mn, Zn and Cd).
;
_journal_issue 9
_journal_name_full 'Dalton transactions (Cambridge, England : 2003)'
_journal_page_first 2639
_journal_page_last 2647
_journal_paper_doi 10.1039/c2dt11532h
_journal_volume 41
_journal_year 2012
_chemical_formula_sum 'C8 H6 O9 S Zn2'
_chemical_formula_weight 408.98
_chemical_name_systematic
;
?
;
_space_group_IT_number 61
_symmetry_cell_setting orthorhombic
_symmetry_space_group_name_Hall '-P 2ac 2ab'
_symmetry_space_group_name_H-M 'P b c a'
_atom_sites_solution_hydrogens geom
_atom_sites_solution_primary direct
_atom_sites_solution_secondary difmap
_audit_creation_method SHELXL-97
_cell_angle_alpha 90.00
_cell_angle_beta 90.00
_cell_angle_gamma 90.00
_cell_formula_units_Z 8
_cell_length_a 8.1269(2)
_cell_length_b 11.9840(2)
_cell_length_c 22.0101(4)
_cell_measurement_temperature 296(2)
_cell_volume 2143.62(7)
_computing_cell_refinement 'Bruker SMART'
_computing_data_collection 'Bruker SMART'
_computing_data_reduction 'Bruker SAINT'
_computing_molecular_graphics 'Bruker SHELXTL'
_computing_publication_material 'Bruker SHELXTL'
_computing_structure_refinement 'SHELXL-97 (Sheldrick, 1997)'
_computing_structure_solution 'SHELXS-97 (Sheldrick, 1990)'
_diffrn_ambient_temperature 296(2)
_diffrn_measured_fraction_theta_full 0.995
_diffrn_measured_fraction_theta_max 0.995
_diffrn_measurement_device_type 'CCD area detector'
_diffrn_measurement_method 'phi and omega scans'
_diffrn_radiation_monochromator graphite
_diffrn_radiation_source 'fine-focus sealed tube'
_diffrn_radiation_type MoK\a
_diffrn_radiation_wavelength 0.71073
_diffrn_reflns_av_R_equivalents 0.0325
_diffrn_reflns_av_sigmaI/netI 0.0352
_diffrn_reflns_limit_h_max 10
_diffrn_reflns_limit_h_min -7
_diffrn_reflns_limit_k_max 14
_diffrn_reflns_limit_k_min -15
_diffrn_reflns_limit_l_max 14
_diffrn_reflns_limit_l_min -28
_diffrn_reflns_number 7846
_diffrn_reflns_theta_full 27.61
_diffrn_reflns_theta_max 27.61
_diffrn_reflns_theta_min 1.85
_exptl_absorpt_coefficient_mu 4.717
_exptl_absorpt_correction_T_max 0.9543
_exptl_absorpt_correction_T_min 0.3416
_exptl_absorpt_correction_type multi-scan
_exptl_absorpt_process_details sadabs
_exptl_crystal_density_diffrn 2.534
_exptl_crystal_density_method 'not measured'
_exptl_crystal_F_000 1616
_exptl_crystal_size_max 0.29
_exptl_crystal_size_mid 0.05
_exptl_crystal_size_min 0.01
_refine_diff_density_max 0.734
_refine_diff_density_min -0.460
_refine_diff_density_rms 0.102
_refine_ls_extinction_method none
_refine_ls_goodness_of_fit_ref 1.036
_refine_ls_hydrogen_treatment mixed
_refine_ls_matrix_type full
_refine_ls_number_parameters 192
_refine_ls_number_reflns 2479
_refine_ls_number_restraints 3
_refine_ls_restrained_S_all 1.036
_refine_ls_R_factor_all 0.0372
_refine_ls_R_factor_gt 0.0268
_refine_ls_shift/su_max 0.001
_refine_ls_shift/su_mean 0.000
_refine_ls_structure_factor_coef Fsqd
_refine_ls_weighting_details 'calc w=1/[\s^2^(Fo^2^)+(0.0306P)^2^+0.3627P] where P=(Fo^2^+2Fc^2^)/3'
_refine_ls_weighting_scheme calc
_refine_ls_wR_factor_gt 0.0601
_refine_ls_wR_factor_ref 0.0639
_reflns_number_gt 2030
_reflns_number_total 2479
_reflns_threshold_expression >2sigma(I)
_cod_data_source_file c2dt11532h.txt
_cod_data_source_block 3
_cod_depositor_comments
;
The following automatic conversions were performed:

'_symmetry_cell_setting' value 'Orthorhombic' changed to
'orthorhombic' according to
/home/saulius/struct/CIF-dictionaries/cif_core.dic dictionary named
'cif_core.dic' version 2.4.1 from 2010-06-29.

Automatic conversion script
Id: cif_fix_values 1715 2011-07-08 13:25:40Z adriana 
;
_cod_original_sg_symbol_H-M Pbca
_cod_original_formula_sum 'C8 H6 O9 S1 Zn2'
_cod_database_code 7018150

loop_
_symmetry_equiv_pos_as_xyz
'x, y, z'
'-x+1/2, -y, z+1/2'
'-x, y+1/2, -z+1/2'
'x+1/2, -y+1/2, -z'
'-x, -y, -z'
'x-1/2, y, -z-1/2'
'x, -y-1/2, z-1/2'
'-x-1/2, y-1/2, z'

loop_
_atom_site_label
_atom_site_type_symbol
_atom_site_fract_x
_atom_site_fract_y
_atom_site_fract_z
_atom_site_U_iso_or_equiv
_atom_site_adp_type
_atom_site_occupancy
_atom_site_symmetry_multiplicity
_atom_site_calc_flag
_atom_site_refinement_flags
C1 C 0.6656(3) -0.0703(2) 0.91297(11) 0.0107(5) Uani 1 1 d .
C2 C 0.6196(3) -0.0399(2) 0.84846(11) 0.0128(5) Uani 1 1 d .
C3 C 0.6731(3) -0.1094(3) 0.80192(12) 0.0179(6) Uani 1 1 d .
H3 H 0.7277 -0.1755 0.8111 0.022 Uiso 1 1 calc R
C4 C 0.6452(3) -0.0804(3) 0.74150(12) 0.0188(6) Uani 1 1 d .
H4 H 0.6843 -0.1260 0.7105 0.023 Uiso 1 1 calc R
C5 C 0.5592(3) 0.0167(2) 0.72727(12) 0.0151(6) Uani 1 1 d .
C6 C 0.5276(3) 0.0472(2) 0.66196(11) 0.0149(6) Uani 1 1 d .
C7 C 0.5005(3) 0.0842(2) 0.77399(11) 0.0145(6) Uani 1 1 d .
H7 H 0.4402 0.1480 0.7649 0.017 Uiso 1 1 calc R
C8 C 0.5317(3) 0.0565(2) 0.83382(11) 0.0131(5) Uani 1 1 d .
O1 O 0.7424(2) 0.00168(15) 0.94373(8) 0.0134(4) Uani 1 1 d .
O2 O 0.6267(2) -0.16448(16) 0.93306(8) 0.0157(4) Uani 1 1 d .
O3 O 0.5952(3) -0.01265(17) 0.62256(8) 0.0205(5) Uani 1 1 d .
O4 O 0.4328(2) 0.12868(17) 0.65258(8) 0.0190(4) Uani 1 1 d .
O5 O 0.5957(2) 0.21430(17) 0.91126(8) 0.0169(4) Uani 1 1 d .
O6 O 0.3971(2) 0.07558(17) 0.94051(8) 0.0175(4) Uani 1 1 d .
O7 O 0.3278(2) 0.21447(17) 0.86449(9) 0.0191(4) Uani 1 1 d .
O8 O 0.9988(2) -0.11631(18) 1.01156(9) 0.0142(4) Uani 1 1 d .
O9 O 0.7057(2) 0.15289(18) 1.04158(9) 0.0205(5) Uani 1 1 d D
S1 S 0.45503(8) 0.14619(6) 0.89128(3) 0.01187(15) Uani 1 1 d .
Zn1 Zn 0.83857(4) 0.16688(3) 0.927465(13) 0.01290(9) Uani 1 1 d .
Zn2 Zn 0.83245(4) -0.00180(3) 1.035680(13) 0.01354(10) Uani 1 1 d .
H8A H 0.969(4) -0.159(3) 0.9946(16) 0.024(11) Uiso 1 1 d .
H9A H 0.590(2) 0.148(3) 1.0471(18) 0.069(10) Uiso 1 1 d D
H9B H 0.743(5) 0.195(3) 1.0751(14) 0.069(10) Uiso 1 1 d D

loop_
_atom_site_aniso_label
_atom_site_aniso_U_11
_atom_site_aniso_U_22
_atom_site_aniso_U_33
_atom_site_aniso_U_23
_atom_site_aniso_U_13
_atom_site_aniso_U_12
C1 0.0114(12) 0.0110(15) 0.0097(12) -0.0011(10) 0.0015(10) 0.0033(10)
C2 0.0135(12) 0.0143(15) 0.0105(12) 0.0000(11) -0.0036(10) -0.0032(10)
C3 0.0226(14) 0.0155(16) 0.0156(14) 0.0002(11) -0.0025(11) 0.0061(12)
C4 0.0270(15) 0.0192(17) 0.0101(12) -0.0058(12) 0.0019(11) 0.0043(13)
C5 0.0153(13) 0.0190(16) 0.0110(12) 0.0016(11) -0.0015(10) -0.0011(11)
C6 0.0171(13) 0.0169(16) 0.0108(12) 0.0001(11) -0.0011(10) -0.0050(11)
C7 0.0156(12) 0.0165(16) 0.0115(12) -0.0002(11) -0.0017(10) 0.0019(11)
C8 0.0134(12) 0.0149(15) 0.0110(12) -0.0021(11) 0.0011(10) 0.0003(11)
O1 0.0166(10) 0.0132(11) 0.0104(8) 0.0006(7) -0.0029(8) -0.0032(8)
O2 0.0209(9) 0.0109(11) 0.0151(9) 0.0012(8) 0.0030(8) 0.0005(8)
O3 0.0311(11) 0.0218(12) 0.0087(9) 0.0005(8) 0.0030(8) 0.0062(9)
O4 0.0244(10) 0.0215(12) 0.0110(9) 0.0003(8) -0.0034(8) 0.0063(9)
O5 0.0153(9) 0.0164(11) 0.0189(10) -0.0049(8) -0.0011(8) -0.0003(8)
O6 0.0161(9) 0.0248(12) 0.0117(9) 0.0029(8) 0.0036(8) -0.0014(9)
O7 0.0185(10) 0.0199(12) 0.0188(10) -0.0013(9) -0.0017(8) 0.0083(8)
O8 0.0159(10) 0.0152(11) 0.0114(9) -0.0030(8) -0.0027(8) -0.0013(8)
O9 0.0165(10) 0.0174(12) 0.0277(11) -0.0058(9) 0.0004(8) 0.0001(9)
S1 0.0128(3) 0.0134(4) 0.0094(3) -0.0010(3) 0.0005(2) 0.0012(3)
Zn1 0.01470(16) 0.01200(18) 0.01199(15) 0.00049(12) -0.00075(12) 0.00084(13)
Zn2 0.01487(17) 0.0167(2) 0.00901(16) 0.00130(12) 0.00030(11) 0.00288(13)

loop_
_atom_type_symbol
_atom_type_description
_atom_type_scat_dispersion_real
_atom_type_scat_dispersion_imag
_atom_type_scat_source
C C 0.0033 0.0016 'International Tables Vol C Tables 4.2.6.8 and 6.1.1.4'
H H 0.0000 0.0000 'International Tables Vol C Tables 4.2.6.8 and 6.1.1.4'
O O 0.0106 0.0060 'International Tables Vol C Tables 4.2.6.8 and 6.1.1.4'
S S 0.1246 0.1234 'International Tables Vol C Tables 4.2.6.8 and 6.1.1.4'
Zn Zn 0.2839 1.4301 'International Tables Vol C Tables 4.2.6.8 and 6.1.1.4'

loop_
_geom_angle_atom_site_label_1
_geom_angle_atom_site_label_2
_geom_angle_atom_site_label_3
_geom_angle
_geom_angle_site_symmetry_1
_geom_angle_site_symmetry_3
O2 C1 O1 123.5(2) . .
O2 C1 C2 119.0(2) . .
O1 C1 C2 117.5(2) . .
C3 C2 C8 119.1(2) . .
C3 C2 C1 118.1(2) . .
C8 C2 C1 122.8(2) . .
C2 C3 C4 120.2(3) . .
C2 C3 H3 119.9 . .
C4 C3 H3 119.9 . .
C5 C4 C3 120.3(3) . .
C5 C4 H4 119.8 . .
C3 C4 H4 119.8 . .
C7 C5 C4 119.4(2) . .
C7 C5 C6 120.4(2) . .
C4 C5 C6 120.2(2) . .
O3 C6 O4 126.7(2) . .
O3 C6 C5 116.6(2) . .
O4 C6 C5 116.7(2) . .
C8 C7 C5 120.1(3) . .
C8 C7 H7 119.9 . .
C5 C7 H7 119.9 . .
C7 C8 C2 120.8(2) . .
C7 C8 S1 118.0(2) . .
C2 C8 S1 121.13(19) . .
C1 O1 Zn2 131.26(17) . .
C1 O1 Zn1 135.82(16) . .
Zn2 O1 Zn1 92.90(7) . .
C1 O2 Zn1 146.57(17) . 8_755
C6 O3 Zn2 137.62(19) . 2_654
C6 O4 Zn1 124.23(18) . 6_557
S1 O5 Zn1 129.44(12) . .
S1 O6 Zn2 135.17(12) . 5_657
Zn1 O8 Zn2 118.82(10) 5_757 .
Zn1 O8 Zn2 95.73(8) 5_757 5_757
Zn2 O8 Zn2 95.98(9) . 5_757
Zn1 O8 H8A 113(3) 5_757 .
Zn2 O8 H8A 115(3) . .
Zn2 O8 H8A 116(3) 5_757 .
Zn2 O9 H9A 116(3) . .
Zn2 O9 H9B 111(3) . .
H9A O9 H9B 104(2) . .
O7 S1 O6 113.72(11) . .
O7 S1 O5 111.32(12) . .
O6 S1 O5 110.61(11) . .
O7 S1 C8 107.68(12) . .
O6 S1 C8 107.02(13) . .
O5 S1 C8 106.05(12) . .
O4 Zn1 O8 105.97(8) 6_657 5_757
O4 Zn1 O2 103.26(8) 6_657 8_765
O8 Zn1 O2 99.76(8) 5_757 8_765
O4 Zn1 O5 106.12(8) 6_657 .
O8 Zn1 O5 146.30(8) 5_757 .
O2 Zn1 O5 82.63(8) 8_765 .
O4 Zn1 O1 94.34(8) 6_657 .
O8 Zn1 O1 81.28(8) 5_757 .
O2 Zn1 O1 161.24(7) 8_765 .
O5 Zn1 O1 86.31(8) . .
O4 Zn1 Zn2 122.43(6) 6_657 .
O8 Zn1 Zn2 45.21(6) 5_757 .
O2 Zn1 Zn2 126.57(5) 8_765 .
O5 Zn1 Zn2 106.96(6) . .
O1 Zn1 Zn2 43.48(5) . .
O8 Zn2 O3 96.56(8) . 2_655
O8 Zn2 O9 160.64(8) . .
O3 Zn2 O9 90.49(8) 2_655 .
O8 Zn2 O6 111.89(8) . 5_657
O3 Zn2 O6 93.32(8) 2_655 5_657
O9 Zn2 O6 85.56(8) . 5_657
O8 Zn2 O1 89.62(7) . .
O3 Zn2 O1 173.34(8) 2_655 .
O9 Zn2 O1 82.86(8) . .
O6 Zn2 O1 86.66(7) 5_657 .
O8 Zn2 O8 84.02(9) . 5_757
O3 Zn2 O8 102.08(8) 2_655 5_757
O9 Zn2 O8 76.87(8) . 5_757
O6 Zn2 O8 156.58(7) 5_657 5_757
O1 Zn2 O8 76.01(7) . 5_757
O8 Zn2 Zn1 103.36(6) . .
O3 Zn2 Zn1 131.72(6) 2_655 .
O9 Zn2 Zn1 59.32(6) . .
O6 Zn2 Zn1 118.04(5) 5_657 .
O1 Zn2 Zn1 43.62(5) . .
O8 Zn2 Zn1 39.07(5) 5_757 .
O8 Zn2 Zn2 44.82(6) . 5_757
O3 Zn2 Zn2 102.76(6) 2_655 5_757
O9 Zn2 Zn2 116.01(6) . 5_757
O6 Zn2 Zn2 152.53(6) 5_657 5_757
O1 Zn2 Zn2 79.89(5) . 5_757
O8 Zn2 Zn2 39.20(5) 5_757 5_757
Zn1 Zn2 Zn2 66.203(12) . 5_757

loop_
_geom_bond_atom_site_label_1
_geom_bond_atom_site_label_2
_geom_bond_distance
_geom_bond_site_symmetry_2
C1 O2 1.253(3) .
C1 O1 1.261(3) .
C1 C2 1.513(3) .
C2 C3 1.390(4) .
C2 C8 1.397(4) .
C3 C4 1.393(4) .
C3 H3 0.9300 .
C4 C5 1.393(4) .
C4 H4 0.9300 .
C5 C7 1.392(4) .
C5 C6 1.505(3) .
C6 O3 1.252(3) .
C6 O4 1.261(3) .
C7 C8 1.382(3) .
C7 H7 0.9300 .
C8 S1 1.773(3) .
O1 Zn2 2.1525(18) .
O1 Zn1 2.1583(19) .
O2 Zn1 2.044(2) 8_755
O3 Zn2 2.0082(19) 2_654
O4 Zn1 1.9748(18) 6_557
O5 S1 1.472(2) .
O5 Zn1 2.0850(19) .
O6 S1 1.4532(19) .
O6 Zn2 2.1297(18) 5_657
O7 S1 1.4442(19) .
O8 Zn1 1.979(2) 5_757
O8 Zn2 1.998(2) .
O8 Zn2 2.228(2) 5_757
O8 H8A 0.68(3) .
O9 Zn2 2.125(2) .
O9 H9A 0.950(18) .
O9 H9B 0.941(18) .
Zn1 O4 1.9748(18) 6_657
Zn1 O8 1.979(2) 5_757
Zn1 O2 2.044(2) 8_765
Zn1 Zn2 3.1244(4) .
Zn2 O3 2.0082(19) 2_655
Zn2 O6 2.1297(19) 5_657
Zn2 O8 2.228(2) 5_757
Zn2 Zn2 3.1440(6) 5_757
